data_1529061
loop_
_publ_author_name
'Zhang, Zuolun'
'Edkins, Robert M.'
'Haehnel, Martin'
'Wehner, Marius'
'Eichhorn, Antonius'
'Mail\"ander, Lisa'
'Meier, Michael'
'Brand, Johannes'
'Brede, Franziska'
'M\"uller-Buschbaum, Klaus'
'Braunschweig, Holger'
'Marder, Todd B.'

_publ_section_title
;
 Taming the beast: fluoromesityl groups induce a dramatic stability
 enhancement in boroles
;
_journal_issue 10
_journal_name_full 'Chem. Sci.'
_journal_page_first 5922
_journal_paper_doi 10.1039/C5SC02205C
_journal_volume 6
_journal_year 2015
_chemical_formula_sum 'C37 H22 B F9'
_chemical_formula_weight 648.35
_chemical_name_systematic
;
 ?
;
_space_group_crystal_system triclinic
_space_group_IT_number 2
_space_group_name_Hall '-P 1'
_space_group_name_H-M_alt 'P -1'
_symmetry_space_group_name_Hall '-P 1'
_symmetry_space_group_name_H-M 'P -1'
_atom_sites_solution_hydrogens geom
_audit_creation_method SHELXL-2013
_audit_update_record
;
2015-03-02 deposited with the CCDC.
2015-07-10 downloaded from the CCDC.
;
_cell_angle_alpha 84.1092(12)
_cell_angle_beta 73.8330(12)
_cell_angle_gamma 63.9157(11)
_cell_formula_units_Z 2
_cell_length_a 10.1241(4)
_cell_length_b 10.1353(4)
_cell_length_c 17.3058(6)
_cell_measurement_temperature 100(2)
_cell_measurement_theta_max 61.878
_cell_measurement_theta_min 4.637
_cell_volume 1531.42(10)
_computing_structure_refinement 'SHELXL-2013 (Sheldrick, 2013)'
_diffrn_ambient_temperature 100(2)
_diffrn_measured_fraction_theta_full 1.000
_diffrn_measured_fraction_theta_max 1.000
_diffrn_radiation_type MoK\a
_diffrn_radiation_wavelength 0.71073
_diffrn_reflns_av_R_equivalents 0.0338
_diffrn_reflns_av_unetI/netI 0.0236
_diffrn_reflns_laue_measured_fraction_full 1.000
_diffrn_reflns_laue_measured_fraction_max 1.000
_diffrn_reflns_limit_h_max 12
_diffrn_reflns_limit_h_min -12
_diffrn_reflns_limit_k_max 9
_diffrn_reflns_limit_k_min -12
_diffrn_reflns_limit_l_max 20
_diffrn_reflns_limit_l_min -20
_diffrn_reflns_number 34719
_diffrn_reflns_point_group_measured_fraction_full 1.000
_diffrn_reflns_point_group_measured_fraction_max 1.000
_diffrn_reflns_theta_full 25.242
_diffrn_reflns_theta_max 25.496
_diffrn_reflns_theta_min 2.238
_exptl_absorpt_coefficient_mu 0.119
_exptl_absorpt_correction_T_max 0.7462
_exptl_absorpt_correction_T_min 0.6438
_exptl_absorpt_correction_type multi-scan
_exptl_absorpt_process_details SADABS-2012/1
_exptl_crystal_colour black
_exptl_crystal_density_diffrn 1.406
_exptl_crystal_description plate
_exptl_crystal_F_000 660
_exptl_crystal_size_max 0.478
_exptl_crystal_size_mid 0.369
_exptl_crystal_size_min 0.102
_refine_diff_density_max 0.859
_refine_diff_density_min -0.636
_refine_diff_density_rms 0.052
_refine_ls_extinction_method none
_refine_ls_goodness_of_fit_ref 1.032
_refine_ls_hydrogen_treatment constr
_refine_ls_matrix_type full
_refine_ls_number_parameters 452
_refine_ls_number_reflns 5682
_refine_ls_number_restraints 33
_refine_ls_restrained_S_all 1.618
_refine_ls_R_factor_all 0.0620
_refine_ls_R_factor_gt 0.0516
_refine_ls_shift/su_max 0.000
_refine_ls_shift/su_mean 0.000
_refine_ls_structure_factor_coef Fsqd
_refine_ls_weighting_details 'w=1/[\s^2^(Fo^2^)+(0.0537P)^2^+1.8050P] where P=(Fo^2^+2Fc^2^)/3'
_refine_ls_weighting_scheme calc
_refine_ls_wR_factor_gt 0.1253
_refine_ls_wR_factor_ref 0.1337
_reflns_Friedel_coverage 0.000
_reflns_number_gt 4761
_reflns_number_total 5682
_reflns_threshold_expression 'I > 2\s(I)'
_cod_data_source_file c5sc02205c2.cif
_cod_data_source_block MaHa055_multiscan3
_cod_depositor_comments 'Adding full bibliography for 1529061--1529063.cif.'
_cod_database_code 1529061
_shelx_space_group_comment
;
The symmetry employed for this shelxl refinement is uniquely defined
by the following loop, which should always be used as a source of
symmetry information in preference to the above space-group names.
They are only intended as comments.
;
_shelx_estimated_absorpt_t_min 0.945
_shelx_estimated_absorpt_t_max 0.988
_shelxl_version_number 2013-4

loop_
_space_group_symop_operation_xyz
'x, y, z'
'-x, -y, -z'

loop_
_atom_site_label
_atom_site_type_symbol
_atom_site_fract_x
_atom_site_fract_y
_atom_site_fract_z
_atom_site_U_iso_or_equiv
_atom_site_adp_type
_atom_site_occupancy
_atom_site_site_symmetry_order
_atom_site_calc_flag
_atom_site_refinement_flags_posn
_atom_site_refinement_flags_adp
_atom_site_refinement_flags_occupancy
_atom_site_disorder_assembly
_atom_site_disorder_group
B1 B 0.8975(3) 0.4546(3) 0.27278(14) 0.0205(5) Uani 1 1 d . . . . .
C1 C 1.0556(2) 0.4594(2) 0.23561(12) 0.0196(4) Uani 1 1 d . . . . .
C2 C 1.0327(2) 0.5585(2) 0.17589(12) 0.0188(4) Uani 1 1 d . . . . .
C3 C 0.8653(2) 0.6349(2) 0.17505(12) 0.0192(4) Uani 1 1 d . . . . .
C4 C 0.7801(2) 0.5826(2) 0.23305(12) 0.0211(4) Uani 1 1 d . . . . .
C5 C 0.8676(2) 0.3304(2) 0.32726(12) 0.0198(4) Uani 1 1 d . . . . .
C6 C 0.8997(2) 0.1941(2) 0.29531(13) 0.0221(4) Uani 1 1 d . . . . .
C7 C 0.8687(3) 0.0875(2) 0.34299(14) 0.0276(5) Uani 1 1 d . . . . .
H7 H 0.8928 -0.0036 0.3195 0.033 Uiso 1 1 calc R U . . .
C8 C 0.8030(3) 0.1134(3) 0.42461(14) 0.0312(5) Uani 1 1 d . . . . .
C9 C 0.7689(3) 0.2461(3) 0.45875(13) 0.0289(5) Uani 1 1 d . . . . .
H9 H 0.7234 0.2650 0.5148 0.035 Uiso 1 1 calc R U . . .
C10 C 0.8019(2) 0.3512(2) 0.41039(12) 0.0221(4) Uani 1 1 d . . . . .
C11 C 0.9668(3) 0.1593(2) 0.20764(14) 0.0349(6) Uani 1 1 d D . . . .
C12 C 0.7692(4) -0.0013(3) 0.47706(17) 0.0468(7) Uani 1 1 d . . . . .
C13 C 0.7661(3) 0.4913(3) 0.45098(13) 0.0275(5) Uani 1 1 d . . . . .
C14 C 1.2026(2) 0.3602(2) 0.25309(12) 0.0202(4) Uani 1 1 d . . . . .
C15 C 1.3359(3) 0.2909(2) 0.19223(14) 0.0279(5) Uani 1 1 d . . . . .
H15 H 1.3331 0.3069 0.1375 0.034 Uiso 1 1 calc R U . . .
C16 C 1.4718(3) 0.1995(3) 0.21026(15) 0.0332(5) Uani 1 1 d . . . . .
H16 H 1.5613 0.1530 0.1681 0.040 Uiso 1 1 calc R U . . .
C17 C 1.4781(3) 0.1755(2) 0.28977(15) 0.0312(5) Uani 1 1 d . . . . .
H17 H 1.5720 0.1140 0.3022 0.037 Uiso 1 1 calc R U . . .
C18 C 1.3475(3) 0.2413(2) 0.35065(14) 0.0278(5) Uani 1 1 d . . . . .
H18 H 1.3512 0.2244 0.4052 0.033 Uiso 1 1 calc R U . . .
C19 C 1.2107(3) 0.3321(2) 0.33273(13) 0.0238(5) Uani 1 1 d . . . . .
H19 H 1.1211 0.3757 0.3753 0.029 Uiso 1 1 calc R U . . .
C20 C 1.1486(2) 0.5946(2) 0.11738(12) 0.0193(4) Uani 1 1 d . . . . .
C21 C 1.2389(2) 0.6404(2) 0.14516(14) 0.0246(5) Uani 1 1 d . . . . .
H21 H 1.2265 0.6458 0.2014 0.030 Uiso 1 1 calc R U . . .
C22 C 1.3463(2) 0.6780(2) 0.09176(15) 0.0300(5) Uani 1 1 d . . . . .
H22 H 1.4062 0.7103 0.1114 0.036 Uiso 1 1 calc R U . . .
C23 C 1.3665(3) 0.6685(2) 0.00995(15) 0.0316(5) Uani 1 1 d . . . . .
H23 H 1.4413 0.6930 -0.0267 0.038 Uiso 1 1 calc R U . . .
C24 C 1.2778(2) 0.6234(2) -0.01884(14) 0.0278(5) Uani 1 1 d . . . . .
H24 H 1.2921 0.6168 -0.0752 0.033 Uiso 1 1 calc R U . . .
C25 C 1.1683(2) 0.5878(2) 0.03437(13) 0.0220(4) Uani 1 1 d . . . . .
H25 H 1.1064 0.5588 0.0144 0.026 Uiso 1 1 calc R U . . .
C26 C 0.8126(2) 0.7479(2) 0.11571(12) 0.0183(4) Uani 1 1 d . . . . .
C27 C 0.8597(2) 0.8607(2) 0.09840(13) 0.0216(4) Uani 1 1 d . . . . .
H27 H 0.9241 0.8679 0.1269 0.026 Uiso 1 1 calc R U . . .
C28 C 0.8135(2) 0.9619(2) 0.04011(13) 0.0252(5) Uani 1 1 d . . . . .
H28 H 0.8457 1.0385 0.0291 0.030 Uiso 1 1 calc R U . . .
C29 C 0.7204(3) 0.9517(2) -0.00227(13) 0.0273(5) Uani 1 1 d . . . . .
H29 H 0.6901 1.0203 -0.0428 0.033 Uiso 1 1 calc R U . . .
C30 C 0.6719(3) 0.8415(2) 0.01475(13) 0.0270(5) Uani 1 1 d . . . . .
H30 H 0.6072 0.8352 -0.0138 0.032 Uiso 1 1 calc R U . . .
C31 C 0.7171(2) 0.7405(2) 0.07311(12) 0.0215(4) Uani 1 1 d . . . . .
H31 H 0.6829 0.6653 0.0844 0.026 Uiso 1 1 calc R U . . .
C32 C 0.6124(2) 0.6430(2) 0.25959(12) 0.0215(4) Uani 1 1 d . . . . .
C33 C 0.5225(2) 0.7949(2) 0.26572(13) 0.0260(5) Uani 1 1 d . . . . .
H33 H 0.5698 0.8596 0.2495 0.031 Uiso 1 1 calc R U . . .
C34 C 0.3657(3) 0.8523(3) 0.29494(14) 0.0300(5) Uani 1 1 d . . . . .
H34 H 0.3063 0.9557 0.2983 0.036 Uiso 1 1 calc R U . . .
C35 C 0.2953(3) 0.7591(3) 0.31931(13) 0.0307(5) Uani 1 1 d . . . . .
H35 H 0.1877 0.7984 0.3397 0.037 Uiso 1 1 calc R U . . .
C36 C 0.3821(3) 0.6088(3) 0.31379(13) 0.0284(5) Uani 1 1 d . . . . .
H36 H 0.3340 0.5447 0.3302 0.034 Uiso 1 1 calc R U . . .
C37 C 0.5391(2) 0.5509(2) 0.28437(13) 0.0247(5) Uani 1 1 d . . . . .
H37 H 0.5977 0.4474 0.2810 0.030 Uiso 1 1 calc R U . . .
F1A F 0.9355(6) 0.2828(4) 0.1641(4) 0.0329(14) Uani 0.431(6) 1 d D . P A 1
F2A F 1.1320(3) 0.1056(6) 0.1940(2) 0.0559(17) Uani 0.431(6) 1 d D . P A 1
F3A F 0.9495(7) 0.0614(5) 0.1773(2) 0.0589(16) Uani 0.431(6) 1 d D U P A 1
F1B F 0.9948(5) 0.2601(4) 0.1622(3) 0.0333(10) Uani 0.569(6) 1 d D . P A 2
F2B F 1.0771(4) 0.0266(3) 0.18985(17) 0.0629(16) Uani 0.569(6) 1 d D . P A 2
F3B F 0.8484(4) 0.1498(4) 0.17866(16) 0.0496(11) Uani 0.569(6) 1 d D . P A 2
F7 F 0.83998(18) 0.46722(17) 0.50769(8) 0.0419(4) Uani 1 1 d . . . . .
F8 F 0.61888(17) 0.56480(17) 0.48681(10) 0.0472(4) Uani 1 1 d . . . . .
F9 F 0.80740(17) 0.58262(14) 0.39858(8) 0.0350(3) Uani 1 1 d . . . . .
F4 F 0.8532(2) -0.0521(2) 0.52928(13) 0.0723(6) Uani 1 1 d . . . . .
F6 F 0.6267(2) 0.0530(2) 0.52306(13) 0.0743(6) Uani 1 1 d . . . . .
F5 F 0.7874(4) -0.1118(3) 0.43622(14) 0.1092(8) Uani 1 1 d . U . . .

loop_
_atom_site_aniso_label
_atom_site_aniso_U_11
_atom_site_aniso_U_22
_atom_site_aniso_U_33
_atom_site_aniso_U_23
_atom_site_aniso_U_13
_atom_site_aniso_U_12
B1 0.0258(12) 0.0208(11) 0.0166(11) -0.0016(9) -0.0060(9) -0.0107(10)
C1 0.0248(11) 0.0188(10) 0.0194(10) 0.0019(8) -0.0077(8) -0.0122(9)
C2 0.0225(10) 0.0172(10) 0.0204(10) 0.0003(8) -0.0084(8) -0.0102(8)
C3 0.0224(10) 0.0174(10) 0.0212(10) -0.0007(8) -0.0069(8) -0.0106(8)
C4 0.0242(11) 0.0194(10) 0.0240(11) 0.0026(8) -0.0080(9) -0.0125(9)
C5 0.0182(10) 0.0230(10) 0.0205(10) 0.0023(8) -0.0088(8) -0.0092(8)
C6 0.0264(11) 0.0198(10) 0.0240(11) 0.0047(8) -0.0122(9) -0.0109(9)
C7 0.0357(13) 0.0222(11) 0.0319(12) 0.0054(9) -0.0159(10) -0.0154(10)
C8 0.0412(14) 0.0306(12) 0.0313(13) 0.0103(10) -0.0134(11) -0.0234(11)
C9 0.0345(13) 0.0363(13) 0.0208(11) 0.0054(9) -0.0062(9) -0.0213(11)
C10 0.0238(11) 0.0250(11) 0.0217(11) 0.0034(8) -0.0086(9) -0.0131(9)
C11 0.0539(16) 0.0193(11) 0.0279(12) 0.0014(9) -0.0133(11) -0.0112(11)
C12 0.069(2) 0.0407(15) 0.0403(15) 0.0120(12) -0.0117(14) -0.0365(15)
C13 0.0300(12) 0.0326(12) 0.0213(11) 0.0000(9) -0.0029(9) -0.0169(10)
C14 0.0231(10) 0.0169(10) 0.0249(11) 0.0044(8) -0.0091(9) -0.0117(8)
C15 0.0297(12) 0.0261(11) 0.0246(11) 0.0040(9) -0.0085(9) -0.0088(10)
C16 0.0261(12) 0.0287(12) 0.0361(13) 0.0027(10) -0.0059(10) -0.0058(10)
C17 0.0291(12) 0.0236(11) 0.0440(14) 0.0097(10) -0.0190(11) -0.0103(10)
C18 0.0369(13) 0.0253(11) 0.0301(12) 0.0093(9) -0.0187(10) -0.0171(10)
C19 0.0283(11) 0.0230(11) 0.0245(11) 0.0044(8) -0.0088(9) -0.0147(9)
C20 0.0181(10) 0.0143(9) 0.0244(11) 0.0050(8) -0.0072(8) -0.0061(8)
C21 0.0250(11) 0.0219(11) 0.0297(12) 0.0057(9) -0.0119(9) -0.0109(9)
C22 0.0234(11) 0.0238(11) 0.0473(14) 0.0084(10) -0.0137(10) -0.0130(10)
C23 0.0222(11) 0.0215(11) 0.0447(14) 0.0116(10) -0.0028(10) -0.0094(9)
C24 0.0273(12) 0.0211(11) 0.0254(11) 0.0074(9) -0.0027(9) -0.0059(9)
C25 0.0221(10) 0.0174(10) 0.0255(11) 0.0030(8) -0.0080(9) -0.0072(9)
C26 0.0167(10) 0.0170(10) 0.0194(10) -0.0006(8) -0.0037(8) -0.0060(8)
C27 0.0197(10) 0.0183(10) 0.0281(11) 0.0013(8) -0.0079(9) -0.0084(8)
C28 0.0227(11) 0.0187(10) 0.0306(12) 0.0049(9) -0.0029(9) -0.0090(9)
C29 0.0282(12) 0.0243(11) 0.0210(11) 0.0051(9) -0.0057(9) -0.0051(9)
C30 0.0271(11) 0.0300(12) 0.0235(11) -0.0017(9) -0.0118(9) -0.0084(10)
C31 0.0212(10) 0.0206(10) 0.0236(11) -0.0015(8) -0.0050(8) -0.0100(9)
C32 0.0232(11) 0.0248(11) 0.0188(10) 0.0040(8) -0.0075(8) -0.0118(9)
C33 0.0268(11) 0.0262(11) 0.0270(11) 0.0009(9) -0.0074(9) -0.0131(10)
C34 0.0255(12) 0.0296(12) 0.0307(12) -0.0017(9) -0.0073(10) -0.0076(10)
C35 0.0205(11) 0.0470(14) 0.0238(11) 0.0010(10) -0.0067(9) -0.0134(11)
C36 0.0292(12) 0.0426(14) 0.0242(11) 0.0090(10) -0.0120(9) -0.0237(11)
C37 0.0276(11) 0.0274(11) 0.0251(11) 0.0074(9) -0.0124(9) -0.0153(10)
F1A 0.036(3) 0.037(2) 0.024(2) 0.0053(17) -0.004(3) -0.018(2)
F2A 0.048(2) 0.062(3) 0.0279(19) -0.0083(18) -0.0061(16) 0.003(2)
F3A 0.098(4) 0.045(3) 0.046(2) -0.0123(17) -0.009(2) -0.045(3)
F1B 0.049(3) 0.0324(17) 0.0208(15) -0.0051(13) 0.006(2) -0.0274(18)
F2B 0.076(3) 0.0329(18) 0.0311(15) -0.0036(12) 0.0007(15) 0.0123(18)
F3B 0.062(2) 0.078(3) 0.0303(15) -0.0095(15) -0.0124(14) -0.047(2)
F7 0.0627(10) 0.0471(9) 0.0293(7) -0.0016(6) -0.0188(7) -0.0309(8)
F8 0.0352(8) 0.0424(9) 0.0563(10) -0.0202(7) 0.0076(7) -0.0171(7)
F9 0.0537(9) 0.0290(7) 0.0281(7) -0.0013(5) -0.0046(6) -0.0262(7)
F4 0.0751(13) 0.0648(12) 0.0789(13) 0.0511(11) -0.0310(11) -0.0357(11)
F6 0.0675(13) 0.0819(14) 0.0857(14) 0.0430(12) -0.0160(11) -0.0539(11)
F5 0.2140(19) 0.0741(11) 0.0709(12) 0.0063(9) -0.0100(12) -0.1068(13)

loop_
_atom_type_symbol
_atom_type_description
_atom_type_scat_dispersion_real
_atom_type_scat_dispersion_imag
_atom_type_scat_source
C C 0.0033 0.0016 'International Tables Vol C Tables 4.2.6.8 and 6.1.1.4'
H H 0.0000 0.0000 'International Tables Vol C Tables 4.2.6.8 and 6.1.1.4'
B B 0.0013 0.0007 'International Tables Vol C Tables 4.2.6.8 and 6.1.1.4'
F F 0.0171 0.0103 'International Tables Vol C Tables 4.2.6.8 and 6.1.1.4'

loop_
_geom_angle_atom_site_label_1
_geom_angle_atom_site_label_2
_geom_angle_atom_site_label_3
_geom_angle
C1 B1 C4 106.19(17)
C1 B1 C5 126.67(18)
C4 B1 C5 126.39(19)
C2 C1 C14 127.28(19)
C2 C1 B1 105.06(17)
C14 C1 B1 126.99(18)
C1 C2 C20 127.03(18)
C1 C2 C3 111.60(18)
C20 C2 C3 121.37(17)
C4 C3 C26 127.39(18)
C4 C3 C2 111.17(17)
C26 C3 C2 121.43(17)
C3 C4 C32 127.43(19)
C3 C4 B1 105.29(18)
C32 C4 B1 126.95(18)
C10 C5 C6 115.58(19)
C10 C5 B1 121.95(18)
C6 C5 B1 122.43(18)
C7 C6 C5 122.2(2)
C7 C6 C11 116.91(19)
C5 C6 C11 120.93(18)
C8 C7 C6 120.2(2)
C7 C8 C9 119.8(2)
C7 C8 C12 120.7(2)
C9 C8 C12 119.5(2)
C10 C9 C8 119.4(2)
C9 C10 C5 122.9(2)
C9 C10 C13 117.07(19)
C5 C10 C13 120.02(18)
F1B C11 F2B 113.1(3)
F3A C11 F1A 112.5(3)
F1B C11 F3B 102.6(2)
F2B C11 F3B 101.2(2)
F3A C11 F2A 105.5(3)
F1A C11 F2A 100.3(3)
F3A C11 C6 118.8(3)
F1B C11 C6 117.2(3)
F2B C11 C6 114.7(2)
F1A C11 C6 111.4(4)
F3B C11 C6 105.5(2)
F2A C11 C6 106.2(2)
F5 C12 F4 108.7(3)
F5 C12 F6 106.7(3)
F4 C12 F6 103.9(2)
F5 C12 C8 113.0(2)
F4 C12 C8 111.9(2)
F6 C12 C8 112.0(2)
F8 C13 F7 106.45(18)
F8 C13 F9 107.18(19)
F7 C13 F9 106.21(17)
F8 C13 C10 112.90(18)
F7 C13 C10 111.98(19)
F9 C13 C10 111.71(17)
C19 C14 C15 117.83(19)
C19 C14 C1 119.88(19)
C15 C14 C1 122.29(19)
C16 C15 C14 121.1(2)
C15 C16 C17 120.2(2)
C18 C17 C16 119.6(2)
C17 C18 C19 120.3(2)
C18 C19 C14 121.0(2)
C21 C20 C25 118.76(19)
C21 C20 C2 119.44(18)
C25 C20 C2 121.78(18)
C22 C21 C20 120.7(2)
C23 C22 C21 120.0(2)
C22 C23 C24 120.1(2)
C23 C24 C25 120.2(2)
C24 C25 C20 120.2(2)
C27 C26 C31 118.38(18)
C27 C26 C3 121.80(18)
C31 C26 C3 119.79(18)
C28 C27 C26 120.65(19)
C27 C28 C29 120.2(2)
C30 C29 C28 119.7(2)
C29 C30 C31 120.4(2)
C30 C31 C26 120.65(19)
C37 C32 C33 117.95(19)
C37 C32 C4 121.16(19)
C33 C32 C4 120.76(19)
C34 C33 C32 121.1(2)
C33 C34 C35 120.1(2)
C36 C35 C34 119.7(2)
C35 C36 C37 120.3(2)
C36 C37 C32 120.9(2)

loop_
_geom_bond_atom_site_label_1
_geom_bond_atom_site_label_2
_geom_bond_distance
B1 C1 1.571(3)
B1 C4 1.576(3)
B1 C5 1.580(3)
C1 C2 1.359(3)
C1 C14 1.480(3)
C2 C20 1.476(3)
C2 C3 1.526(3)
C3 C4 1.358(3)
C3 C26 1.475(3)
C4 C32 1.475(3)
C5 C10 1.401(3)
C5 C6 1.408(3)
C6 C7 1.384(3)
C6 C11 1.487(3)
C7 C8 1.381(3)
C8 C9 1.386(3)
C8 C12 1.501(3)
C9 C10 1.385(3)
C10 C13 1.501(3)
C11 F3A 1.266(3)
C11 F1B 1.307(3)
C11 F2B 1.313(3)
C11 F1A 1.351(4)
C11 F3B 1.464(3)
C11 F2A 1.468(4)
C12 F5 1.302(3)
C12 F4 1.324(3)
C12 F6 1.330(4)
C13 F8 1.328(3)
C13 F7 1.335(3)
C13 F9 1.346(3)
C14 C19 1.396(3)
C14 C15 1.397(3)
C15 C16 1.381(3)
C16 C17 1.387(3)
C17 C18 1.377(3)
C18 C19 1.386(3)
C20 C21 1.394(3)
C20 C25 1.399(3)
C21 C22 1.384(3)
C22 C23 1.380(4)
C23 C24 1.386(3)
C24 C25 1.387(3)
C26 C27 1.397(3)
C26 C31 1.399(3)
C27 C28 1.385(3)
C28 C29 1.386(3)
C29 C30 1.382(3)
C30 C31 1.382(3)
C32 C37 1.398(3)
C32 C33 1.399(3)
C33 C34 1.383(3)
C34 C35 1.387(3)
C35 C36 1.381(3)
C36 C37 1.386(3)
